data_4029667
loop_
_publ_author_name
'Devillers, Charles H.'
'Hebi\'e, Seydou'
'Lucas, Dominique'
'Cattey, H\'el\`ene'
'Cl\'ement, S\'ebastien'
'Richeter, S\'ebastien'

_publ_section_title
;
 Aromatic Nucleophilic Substitution (SNAr) of meso-Nitroporphyrin with
 Azide and Amines as an Alternative Metal Catalyst Free Synthetic Approach
 To Obtain meso-N-Substituted Porphyrins.
;
_journal_issue 14
_journal_name_full 'The Journal of organic chemistry'
_journal_page_first 6424
_journal_page_last 6434
_journal_paper_doi 10.1021/jo5005586
_journal_volume 79
_journal_year 2014
_chemical_formula_moiety '2(C47 H35 N5 Ni O), C7 H8'
_chemical_formula_sum 'C101 H78 N10 Ni2 O2'
_chemical_formula_weight 1581.15
_space_group_crystal_system triclinic
_space_group_IT_number 2
_space_group_name_Hall '-P 1'
_space_group_name_H-M_alt 'P -1'
_symmetry_space_group_name_Hall '-P 1'
_symmetry_space_group_name_H-M 'P -1'
_atom_sites_solution_hydrogens geom
_atom_sites_solution_primary iterative
_atom_sites_solution_secondary difmap
_audit_creation_date 2014-01-24
_audit_creation_method
;
Olex2 1.2
(compiled 2013.12.10 svn.r2850 for OlexSys, GUI svn.r4736)
;
_cell_angle_alpha 75.664(2)
_cell_angle_beta 72.801(2)
_cell_angle_gamma 86.751(2)
_cell_formula_units_Z 1
_cell_length_a 10.1608(5)
_cell_length_b 13.0894(7)
_cell_length_c 15.4826(8)
_cell_measurement_reflns_used 9324
_cell_measurement_temperature 115
_cell_measurement_theta_max 29.540
_cell_measurement_theta_min 2.506
_cell_volume 1905.53(17)
_computing_cell_refinement 'DENZO-SMN (Otwinowski & Minor, 1997)'
_computing_data_collection 'KappaCCD Server Software (Nonius,1998)'
_computing_data_reduction 'DENZO-SMN (Otwinowski & Minor, 1997)'
_computing_molecular_graphics 'ORTEP-3 (Farrugia, 1997)'
_computing_publication_material
;
O. V. Dolomanov, L. J. Bourhis, R. J. Gildea, J. A. K. Howard and H. Puschmann,
OLEX2: a complete structure solution, refinement and analysis program.
J. Appl. Cryst. (2009). 42, 339-341
;
_computing_structure_refinement 'SHELX, G.M. Sheldrick, Acta Cryst.(2008). A64, 112-122'
_computing_structure_solution 'ShelXS-2013 (Sheldrick, 2008)'
_diffrn_ambient_temperature 115
_diffrn_detector 'CCD Plate'
_diffrn_detector_area_resol_mean 9
_diffrn_detector_type 'CCD area detector'
_diffrn_measured_fraction_theta_full 0.996
_diffrn_measured_fraction_theta_max 0.996
_diffrn_measurement_device '\k-geometry diffractometer'
_diffrn_measurement_device_type 'Nonius Kappa Apex II'
_diffrn_measurement_method 'CCD rotation images, thick slices'
_diffrn_radiation_collimation '0.6 mm'
_diffrn_radiation_monochromator graphite
_diffrn_radiation_probe x-ray
_diffrn_radiation_type MoK\a
_diffrn_radiation_wavelength 0.71073
_diffrn_reflns_av_R_equivalents 0.0324
_diffrn_reflns_av_unetI/netI 0.0237
_diffrn_reflns_limit_h_max 13
_diffrn_reflns_limit_h_min -13
_diffrn_reflns_limit_k_max 16
_diffrn_reflns_limit_k_min -17
_diffrn_reflns_limit_l_max 20
_diffrn_reflns_limit_l_min -20
_diffrn_reflns_number 47524
_diffrn_reflns_theta_full 27.52
_diffrn_reflns_theta_max 27.52
_diffrn_reflns_theta_min 2.62
_diffrn_source 'X-ray tube'
_diffrn_source_target Mo
_diffrn_source_type 'Siemens KFF Mo 2K-180'
_diffrn_standards_number 0
_exptl_absorpt_coefficient_mu 0.557
_exptl_absorpt_correction_T_max 0.7461
_exptl_absorpt_correction_T_min 0.6763
_exptl_absorpt_correction_type multi-scan
_exptl_absorpt_process_details
;
SADABS-2012/1 (Bruker,2012) was used for absorption correction. 
wR2(int) was 0.0517 before and 0.0432 after correction. 
The Ratio of minimum to maximum transmission is 0.9064. 
The \l/2 correction factor is 0.0015.
;
_exptl_crystal_colour 'dark violet'
_exptl_crystal_colour_modifier dark
_exptl_crystal_colour_primary violet
_exptl_crystal_density_diffrn 1.378
_exptl_crystal_density_method 'not measured'
_exptl_crystal_description prism
_exptl_crystal_F_000 826
_exptl_crystal_size_max 0.32
_exptl_crystal_size_mid 0.12
_exptl_crystal_size_min 0.07
_refine_diff_density_max 0.716
_refine_diff_density_min -0.331
_refine_diff_density_rms 0.061
_refine_ls_extinction_method none
_refine_ls_goodness_of_fit_ref 1.031
_refine_ls_hydrogen_treatment noref
_refine_ls_matrix_type full
_refine_ls_number_parameters 542
_refine_ls_number_reflns 8721
_refine_ls_number_restraints 0
_refine_ls_restrained_S_all 1.031
_refine_ls_R_factor_all 0.0454
_refine_ls_R_factor_gt 0.0376
_refine_ls_shift/su_max 0.001
_refine_ls_shift/su_mean 0.000
_refine_ls_structure_factor_coef Fsqd
_refine_ls_weighting_details 'calc w=1/[\s^2^(Fo^2^)+(0.0543P)^2^+1.3987P] where P=(Fo^2^+2Fc^2^)/3'
_refine_ls_weighting_scheme calc
_refine_ls_wR_factor_gt 0.0976
_refine_ls_wR_factor_ref 0.1031
_reflns_number_gt 7598
_reflns_number_total 8721
_reflns_threshold_expression >2sigma(I)
_cod_data_source_file jo5005586_si_002.cif
_cod_data_source_block 1-NH(Ph-(4-MeO))_cd43
_cod_depositor_comments 'Adding full bibliography for 4029666--4029667.cif.'
_cod_database_code 4029667
_olex2_refinement_description
;
1. Fixed Uiso
 At 1.2 times of:
  All C(H) groups, All N(H) groups
 At 1.5 times of:
  All C(H,H,H) groups
2. Others
 Fixed Sof: C48(0.5) C49(0.5) H49(0.5) C50(0.5) H50(0.5) C51(0.5) H51(0.5)
 C52(0.5) H52(0.5) C53(0.5) H53(0.5) C54(0.5) H54A(0.5) H54B(0.5) H54C(0.5)
3.a Riding coordinates:
 N5(H5)
3.b Aromatic/amide H refined with riding coordinates:
 C3(H3), C4(H4), C8(H8), C9(H9), C13(H13), C14(H14), C18(H18), C19(H19),
 C22(H22), C23(H23), C25(H25), C26(H26), C29(H29), C30(H30), C32(H32), C33(H33),
  C36(H36), C37(H37), C38(H38), C39(H39), C40(H40), C42(H42), C43(H43),
 C45(H45), C46(H46), C49(H49), C50(H50), C51(H51), C52(H52), C53(H53)
3.c Fitted hexagon refined as free rotating group:
 C48(C49,C50,C51,C52,C53)
3.d Idealised Me refined as rotating group:
 C27(H27A,H27B,H27C), C34(H34A,H34B,H34C), C47(H47A,H47B,H47C), C54(H54A,H54B,
 H54C)
;

loop_
_space_group_symop_id
_space_group_symop_operation_xyz
1 'x, y, z'
2 '-x, -y, -z'

loop_
_atom_site_label
_atom_site_type_symbol
_atom_site_fract_x
_atom_site_fract_y
_atom_site_fract_z
_atom_site_U_iso_or_equiv
_atom_site_adp_type
_atom_site_occupancy
_atom_site_symmetry_multiplicity
_atom_site_calc_flag
_atom_site_disorder_assembly
_atom_site_disorder_group
_atom_site_refinement_flags_posn
Ni Ni 0.42504(2) 0.355336(16) 0.948036(13) 0.01278(7) Uani 1 1 d . . .
O O -0.08892(17) 0.33440(13) 1.56060(10) 0.0388(4) Uani 1 1 d . . .
N1 N 0.32166(14) 0.46593(11) 1.00236(9) 0.0149(3) Uani 1 1 d . . .
N2 N 0.36463(14) 0.40959(11) 0.83662(10) 0.0156(3) Uani 1 1 d . . .
N3 N 0.53515(14) 0.24883(11) 0.89166(10) 0.0155(3) Uani 1 1 d . . .
N4 N 0.47105(14) 0.29299(11) 1.06331(10) 0.0159(3) Uani 1 1 d . . .
N5 N 0.35083(16) 0.45432(13) 1.23798(11) 0.0242(3) Uani 1 1 d . . .
H5 H 0.4363 0.4635 1.2500 0.029 Uiso 1 1 d . . R
C1 C 0.36287(18) 0.42008(15) 1.15535(12) 0.0199(3) Uani 1 1 d . . .
C2 C 0.31299(17) 0.48461(14) 1.08778(12) 0.0177(3) Uani 1 1 d . . .
C3 C 0.23749(18) 0.57820(14) 1.10077(12) 0.0199(3) Uani 1 1 d . . .
H3 H 0.2191 0.6065 1.1526 0.024 Uiso 1 1 calc . . R
C4 C 0.19837(18) 0.61723(13) 1.02321(12) 0.0186(3) Uani 1 1 d . . .
H4 H 0.1479 0.6779 1.0112 0.022 Uiso 1 1 calc . . R
C5 C 0.24927(17) 0.54754(13) 0.96260(11) 0.0158(3) Uani 1 1 d . . .
C6 C 0.22218(17) 0.55958(13) 0.87771(11) 0.0160(3) Uani 1 1 d . . .
C7 C 0.27355(17) 0.49005(13) 0.82121(12) 0.0171(3) Uani 1 1 d . . .
C8 C 0.2397(2) 0.49455(14) 0.73671(12) 0.0227(4) Uani 1 1 d . . .
H8 H 0.1793 0.5409 0.7126 0.027 Uiso 1 1 calc . . R
C9 C 0.3125(2) 0.41860(15) 0.69876(13) 0.0249(4) Uani 1 1 d . . .
H9 H 0.3120 0.4030 0.6434 0.030 Uiso 1 1 calc . . R
C10 C 0.39035(19) 0.36676(14) 0.75977(12) 0.0195(3) Uani 1 1 d . . .
C11 C 0.48086(19) 0.28625(14) 0.74169(12) 0.0211(4) Uani 1 1 d . . .
C12 C 0.55293(18) 0.23514(14) 0.80305(12) 0.0196(3) Uani 1 1 d . . .
C13 C 0.6525(2) 0.15554(15) 0.78350(13) 0.0239(4) Uani 1 1 d . . .
H13 H 0.6821 0.1330 0.7285 0.029 Uiso 1 1 calc . . R
C14 C 0.69515(18) 0.11966(14) 0.86028(12) 0.0209(4) Uani 1 1 d . . .
H14 H 0.7615 0.0690 0.8676 0.025 Uiso 1 1 calc . . R
C15 C 0.61891(17) 0.17441(13) 0.92830(12) 0.0159(3) Uani 1 1 d . . .
C16 C 0.62164(17) 0.14799(13) 1.02078(12) 0.0159(3) Uani 1 1 d . . .
C17 C 0.54421(17) 0.20246(13) 1.08450(12) 0.0174(3) Uani 1 1 d . . .
C18 C 0.53697(19) 0.17540(15) 1.18161(12) 0.0234(4) Uani 1 1 d . . .
H18 H 0.5734 0.1160 1.2130 0.028 Uiso 1 1 calc . . R
C19 C 0.46719(19) 0.25268(16) 1.21850(13) 0.0253(4) Uani 1 1 d . . .
H19 H 0.4478 0.2574 1.2800 0.030 Uiso 1 1 calc . . R
C20 C 0.42859(18) 0.32626(15) 1.14504(12) 0.0194(3) Uani 1 1 d . . .
C21 C 0.24320(19) 0.41863(15) 1.31952(13) 0.0226(4) Uani 1 1 d . . .
C22 C 0.11891(19) 0.38070(15) 1.31838(12) 0.0225(4) Uani 1 1 d . . .
H22 H 0.1077 0.3737 1.2626 0.027 Uiso 1 1 calc . . R
C23 C 0.0111(2) 0.35310(16) 1.40026(14) 0.0290(4) Uani 1 1 d . . .
H23 H -0.0714 0.3274 1.3987 0.035 Uiso 1 1 calc . . R
C24 C 0.0248(2) 0.36322(16) 1.48414(13) 0.0287(4) Uani 1 1 d . . .
C25 C 0.1500(2) 0.39985(17) 1.48516(14) 0.0312(4) Uani 1 1 d . . .
H25 H 0.1607 0.4068 1.5411 0.037 Uiso 1 1 calc . . R
C26 C 0.2585(2) 0.42597(16) 1.40504(13) 0.0275(4) Uani 1 1 d . . .
H26 H 0.3421 0.4485 1.4075 0.033 Uiso 1 1 calc . . R
C27 C -0.0744(3) 0.3416(2) 1.64737(15) 0.0467(6) Uani 1 1 d . . .
H27A H -0.0492 0.4126 1.6432 0.070 Uiso 1 1 calc . . GR
H27B H -0.0039 0.2946 1.6624 0.070 Uiso 1 1 calc . . GR
H27C H -0.1601 0.3223 1.6952 0.070 Uiso 1 1 calc . . GR
C28 C 0.13344(17) 0.64766(13) 0.84747(12) 0.0173(3) Uani 1 1 d . . .
C29 C 0.18312(18) 0.72493(14) 0.76465(12) 0.0189(3) Uani 1 1 d . . .
H29 H 0.2736 0.7221 0.7281 0.023 Uiso 1 1 calc . . R
C30 C 0.0993(2) 0.80594(14) 0.73607(12) 0.0217(4) Uani 1 1 d . . .
H30 H 0.1344 0.8563 0.6806 0.026 Uiso 1 1 calc . . R
C31 C -0.03647(19) 0.81276(14) 0.78939(13) 0.0223(4) Uani 1 1 d . . .
C32 C -0.08497(18) 0.73682(14) 0.87230(13) 0.0217(4) Uani 1 1 d . . .
H32 H -0.1748 0.7408 0.9094 0.026 Uiso 1 1 calc . . R
C33 C -0.00247(18) 0.65501(14) 0.90124(13) 0.0204(3) Uani 1 1 d . . .
H33 H -0.0380 0.6048 0.9568 0.024 Uiso 1 1 calc . . R
C34 C -0.1307(2) 0.89693(17) 0.75696(16) 0.0338(5) Uani 1 1 d . . .
H34A H -0.0812 0.9631 0.7308 0.051 Uiso 1 1 calc . . GR
H34B H -0.2079 0.9032 0.8089 0.051 Uiso 1 1 calc . . GR
H34C H -0.1629 0.8781 0.7105 0.051 Uiso 1 1 calc . . GR
C35 C 0.4943(2) 0.24931(16) 0.65468(13) 0.0256(4) Uani 1 1 d . . .
C36 C 0.5708(3) 0.3055(2) 0.56877(15) 0.0404(5) Uani 1 1 d . . .
H36 H 0.6191 0.3660 0.5638 0.048 Uiso 1 1 calc . . R
C37 C 0.5763(3) 0.2722(2) 0.48880(16) 0.0481(6) Uani 1 1 d . . .
H37 H 0.6280 0.3111 0.4309 0.058 Uiso 1 1 calc . . R
C38 C 0.5067(3) 0.1832(2) 0.49441(17) 0.0492(6) Uani 1 1 d . . .
H38 H 0.5095 0.1622 0.4407 0.059 Uiso 1 1 calc . . R
C39 C 0.4319(3) 0.1247(2) 0.58137(19) 0.0570(8) Uani 1 1 d . . .
H39 H 0.3861 0.0631 0.5860 0.068 Uiso 1 1 calc . . R
C40 C 0.4247(3) 0.15711(19) 0.66197(16) 0.0394(5) Uani 1 1 d . . .
H40 H 0.3740 0.1177 0.7200 0.047 Uiso 1 1 calc . . R
C41 C 0.70824(17) 0.05897(13) 1.05191(12) 0.0173(3) Uani 1 1 d . . .
C42 C 0.81207(18) 0.07391(14) 1.09041(12) 0.0200(3) Uani 1 1 d . . .
H42 H 0.8279 0.1407 1.0965 0.024 Uiso 1 1 calc . . R
C43 C 0.89179(18) -0.00985(14) 1.11960(13) 0.0222(4) Uani 1 1 d . . .
H43 H 0.9604 0.0018 1.1449 0.027 Uiso 1 1 calc . . R
C44 C 0.87069(18) -0.11101(14) 1.11166(12) 0.0214(4) Uani 1 1 d . . .
C45 C 0.76826(19) -0.12548(14) 1.07293(13) 0.0216(4) Uani 1 1 d . . .
H45 H 0.7532 -0.1922 1.0664 0.026 Uiso 1 1 calc . . R
C46 C 0.68781(18) -0.04255(14) 1.04375(13) 0.0207(4) Uani 1 1 d . . .
H46 H 0.6195 -0.0547 1.0185 0.025 Uiso 1 1 calc . . R
C47 C 0.9542(2) -0.20250(16) 1.14513(16) 0.0324(5) Uani 1 1 d . . .
H47A H 1.0503 -0.1872 1.1141 0.049 Uiso 1 1 calc . . GR
H47B H 0.9279 -0.2647 1.1315 0.049 Uiso 1 1 calc . . GR
H47C H 0.9377 -0.2140 1.2112 0.049 Uiso 1 1 calc . . GR
C48 C 0.0810(4) 0.9974(4) 0.4819(3) 0.0497(13) Uani 0.50 1 d A -1 .
C49 C 0.0126(5) 0.9095(3) 0.4796(3) 0.059(3) Uani 0.50 1 d A -1 G
H49 H 0.0625 0.8522 0.4626 0.071 Uiso 0.50 1 calc A -1 R
C50 C -0.1304(5) 0.9072(3) 0.5029(3) 0.0524(13) Uani 0.50 1 d A -1 G
H50 H -0.1761 0.8485 0.5014 0.063 Uiso 0.50 1 calc A -1 R
C51 C -0.2050(4) 0.9928(4) 0.5284(4) 0.056(3) Uani 0.50 1 d A -1 G
H51 H -0.3007 0.9913 0.5440 0.067 Uiso 0.50 1 calc A -1 R
C52 C -0.1366(5) 1.0807(3) 0.5307(3) 0.0530(14) Uani 0.50 1 d A -1 G
H52 H -0.1865 1.1380 0.5478 0.064 Uiso 0.50 1 calc A -1 R
C53 C 0.0064(5) 1.0830(3) 0.5075(3) 0.053(3) Uani 0.50 1 d A -1 G
H53 H 0.0522 1.1417 0.5090 0.064 Uiso 0.50 1 calc A -1 R
C54 C 0.2372(13) 1.0030(9) 0.4541(9) 0.082(3) Uani 0.50 1 d A -1 .
H54A H 0.2672 0.9939 0.5087 0.124 Uiso 0.50 1 calc A -1 GR
H54B H 0.2689 1.0705 0.4129 0.124 Uiso 0.50 1 calc A -1 GR
H54C H 0.2745 0.9483 0.4229 0.124 Uiso 0.50 1 calc A -1 GR

loop_
_atom_site_aniso_label
_atom_site_aniso_U_11
_atom_site_aniso_U_22
_atom_site_aniso_U_33
_atom_site_aniso_U_23
_atom_site_aniso_U_13
_atom_site_aniso_U_12
Ni 0.01291(11) 0.01350(11) 0.01297(11) -0.00451(8) -0.00437(8) 0.00087(7)
O 0.0427(9) 0.0448(9) 0.0242(7) -0.0102(7) 0.0009(6) -0.0109(7)
N1 0.0141(6) 0.0163(7) 0.0152(6) -0.0051(5) -0.0045(5) -0.0005(5)
N2 0.0171(7) 0.0148(7) 0.0160(7) -0.0052(5) -0.0053(5) 0.0011(5)
N3 0.0164(7) 0.0152(7) 0.0154(6) -0.0047(5) -0.0044(5) 0.0006(5)
N4 0.0136(6) 0.0188(7) 0.0168(7) -0.0068(5) -0.0050(5) 0.0018(5)
N5 0.0233(8) 0.0323(9) 0.0208(7) -0.0118(7) -0.0073(6) -0.0008(7)
C1 0.0187(8) 0.0266(9) 0.0171(8) -0.0097(7) -0.0059(7) 0.0027(7)
C2 0.0150(8) 0.0213(8) 0.0179(8) -0.0082(6) -0.0037(6) -0.0003(6)
C3 0.0200(8) 0.0207(8) 0.0210(8) -0.0102(7) -0.0047(7) 0.0013(7)
C4 0.0184(8) 0.0161(8) 0.0216(8) -0.0069(6) -0.0043(7) 0.0004(6)
C5 0.0135(7) 0.0152(8) 0.0180(8) -0.0048(6) -0.0027(6) -0.0010(6)
C6 0.0139(7) 0.0156(8) 0.0171(8) -0.0020(6) -0.0038(6) -0.0012(6)
C7 0.0177(8) 0.0161(8) 0.0180(8) -0.0028(6) -0.0068(6) -0.0006(6)
C8 0.0293(10) 0.0212(9) 0.0218(9) -0.0063(7) -0.0136(7) 0.0053(7)
C9 0.0346(10) 0.0247(9) 0.0207(9) -0.0082(7) -0.0146(8) 0.0067(8)
C10 0.0243(9) 0.0193(8) 0.0163(8) -0.0049(6) -0.0077(7) 0.0019(7)
C11 0.0261(9) 0.0221(9) 0.0167(8) -0.0071(7) -0.0070(7) 0.0039(7)
C12 0.0226(9) 0.0188(8) 0.0184(8) -0.0082(6) -0.0047(7) 0.0034(7)
C13 0.0267(9) 0.0251(9) 0.0211(9) -0.0108(7) -0.0059(7) 0.0079(7)
C14 0.0195(8) 0.0198(8) 0.0244(9) -0.0081(7) -0.0063(7) 0.0049(7)
C15 0.0141(7) 0.0139(7) 0.0210(8) -0.0061(6) -0.0053(6) -0.0007(6)
C16 0.0147(7) 0.0136(7) 0.0210(8) -0.0043(6) -0.0075(6) -0.0006(6)
C17 0.0149(8) 0.0187(8) 0.0193(8) -0.0033(6) -0.0073(6) 0.0005(6)
C18 0.0233(9) 0.0290(10) 0.0185(8) -0.0046(7) -0.0089(7) 0.0066(7)
C19 0.0241(9) 0.0361(11) 0.0174(8) -0.0079(7) -0.0087(7) 0.0084(8)
C20 0.0169(8) 0.0278(9) 0.0160(8) -0.0076(7) -0.0073(6) 0.0041(7)
C21 0.0244(9) 0.0227(9) 0.0217(9) -0.0064(7) -0.0078(7) 0.0024(7)
C22 0.0258(9) 0.0278(9) 0.0167(8) -0.0087(7) -0.0074(7) -0.0003(7)
C23 0.0289(10) 0.0325(11) 0.0266(10) -0.0091(8) -0.0071(8) -0.0040(8)
C24 0.0327(10) 0.0286(10) 0.0216(9) -0.0065(8) -0.0023(8) -0.0026(8)
C25 0.0367(11) 0.0388(11) 0.0238(9) -0.0137(8) -0.0124(8) 0.0014(9)
C26 0.0291(10) 0.0325(10) 0.0245(9) -0.0105(8) -0.0100(8) -0.0007(8)
C27 0.0596(16) 0.0530(15) 0.0206(10) -0.0077(10) -0.0007(10) -0.0092(12)
C28 0.0184(8) 0.0165(8) 0.0201(8) -0.0070(6) -0.0084(7) 0.0016(6)
C29 0.0193(8) 0.0204(8) 0.0179(8) -0.0061(7) -0.0056(7) 0.0007(7)
C30 0.0293(9) 0.0176(8) 0.0209(8) -0.0047(7) -0.0114(7) 0.0011(7)
C31 0.0267(9) 0.0189(8) 0.0301(9) -0.0124(7) -0.0172(8) 0.0063(7)
C32 0.0170(8) 0.0244(9) 0.0284(9) -0.0132(7) -0.0087(7) 0.0032(7)
C33 0.0190(8) 0.0202(8) 0.0227(8) -0.0055(7) -0.0068(7) -0.0010(7)
C34 0.0382(12) 0.0302(11) 0.0430(12) -0.0144(9) -0.0245(10) 0.0146(9)
C35 0.0289(10) 0.0278(10) 0.0238(9) -0.0101(8) -0.0118(8) 0.0099(8)
C36 0.0524(14) 0.0420(13) 0.0261(10) -0.0141(9) -0.0045(10) -0.0044(11)
C37 0.0671(17) 0.0547(16) 0.0235(11) -0.0168(10) -0.0092(11) 0.0063(13)
C38 0.0679(18) 0.0591(16) 0.0307(12) -0.0238(11) -0.0208(12) 0.0133(14)
C39 0.077(2) 0.0599(18) 0.0466(15) -0.0291(13) -0.0209(14) -0.0112(15)
C40 0.0525(14) 0.0403(13) 0.0306(11) -0.0163(9) -0.0123(10) -0.0061(11)
C41 0.0163(8) 0.0164(8) 0.0193(8) -0.0041(6) -0.0054(6) 0.0012(6)
C42 0.0206(8) 0.0180(8) 0.0234(8) -0.0060(7) -0.0087(7) 0.0003(7)
C43 0.0187(8) 0.0242(9) 0.0258(9) -0.0051(7) -0.0107(7) 0.0020(7)
C44 0.0183(8) 0.0202(9) 0.0218(8) -0.0020(7) -0.0031(7) 0.0026(7)
C45 0.0226(9) 0.0150(8) 0.0257(9) -0.0045(7) -0.0051(7) -0.0012(7)
C46 0.0192(8) 0.0187(8) 0.0253(9) -0.0044(7) -0.0085(7) -0.0021(7)
C47 0.0297(10) 0.0257(10) 0.0401(11) -0.0032(9) -0.0134(9) 0.0095(8)
C48 0.066(4) 0.046(3) 0.044(3) -0.005(2) -0.030(3) 0.001(3)
C49 0.074(6) 0.042(5) 0.058(5) -0.010(4) -0.021(4) 0.014(5)
C50 0.062(4) 0.046(3) 0.059(3) -0.016(3) -0.029(3) 0.006(3)
C51 0.071(6) 0.049(5) 0.054(5) -0.005(4) -0.033(4) 0.004(4)
C52 0.085(4) 0.037(3) 0.044(3) -0.010(2) -0.032(3) 0.022(3)
C53 0.097(7) 0.027(4) 0.050(4) -0.008(3) -0.044(4) 0.000(4)
C54 0.090(6) 0.093(9) 0.078(6) -0.015(6) -0.053(6) 0.018(5)

loop_
_atom_type_symbol
_atom_type_description
_atom_type_scat_dispersion_real
_atom_type_scat_dispersion_imag
_atom_type_scat_source
C C 0.0033 0.0016 'International Tables Vol C Tables 4.2.6.8 and 6.1.1.4'
H H 0.0000 0.0000 'International Tables Vol C Tables 4.2.6.8 and 6.1.1.4'
N N 0.0061 0.0033 'International Tables Vol C Tables 4.2.6.8 and 6.1.1.4'
Ni Ni 0.3393 1.1124 'International Tables Vol C Tables 4.2.6.8 and 6.1.1.4'
O O 0.0106 0.0060 'International Tables Vol C Tables 4.2.6.8 and 6.1.1.4'

loop_
_geom_angle_atom_site_label_1
_geom_angle_atom_site_label_2
_geom_angle_atom_site_label_3
_geom_angle
N1 Ni N2 89.37(6)
N3 Ni N1 177.57(6)
N3 Ni N2 90.72(6)
N4 Ni N1 90.79(6)
N4 Ni N2 174.95(6)
N4 Ni N3 89.33(6)
C24 O C27 116.39(18)
C2 N1 Ni 127.19(12)
C2 N1 C5 104.03(13)
C5 N1 Ni 128.64(11)
C7 N2 Ni 128.24(11)
C7 N2 C10 104.26(14)
C10 N2 Ni 127.05(11)
C12 N3 Ni 127.26(12)
C15 N3 Ni 128.21(11)
C15 N3 C12 104.44(14)
C17 N4 Ni 128.57(11)
C20 N4 Ni 126.93(12)
C20 N4 C17 104.36(14)
C1 N5 H5 115.4
C21 N5 H5 112.8
C21 N5 C1 121.64(15)
C2 C1 N5 117.90(16)
C2 C1 C20 123.04(16)
C20 C1 N5 119.01(16)
N1 C2 C3 111.48(15)
C1 C2 N1 125.45(16)
C1 C2 C3 122.98(16)
C2 C3 H3 126.7
C4 C3 C2 106.53(15)
C4 C3 H3 126.7
C3 C4 H4 126.4
C3 C4 C5 107.12(15)
C5 C4 H4 126.4
N1 C5 C4 110.83(14)
N1 C5 C6 125.64(15)
C6 C5 C4 123.46(16)
C5 C6 C7 121.52(16)
C5 C6 C28 119.26(15)
C7 C6 C28 119.21(15)
N2 C7 C6 125.74(15)
N2 C7 C8 110.82(15)
C6 C7 C8 123.43(16)
C7 C8 H8 126.5
C9 C8 C7 106.92(16)
C9 C8 H8 126.5
C8 C9 H9 126.5
C8 C9 C10 107.05(16)
C10 C9 H9 126.5
N2 C10 C9 110.92(15)
C11 C10 N2 125.75(16)
C11 C10 C9 123.32(16)
C10 C11 C12 122.38(16)
C10 C11 C35 118.18(16)
C12 C11 C35 119.34(16)
N3 C12 C11 125.87(16)
N3 C12 C13 110.77(15)
C11 C12 C13 123.28(16)
C12 C13 H13 126.6
C14 C13 C12 106.82(16)
C14 C13 H13 126.6
C13 C14 H14 126.5
C13 C14 C15 107.10(15)
C15 C14 H14 126.5
N3 C15 C14 110.72(15)
N3 C15 C16 125.67(15)
C16 C15 C14 123.37(16)
C15 C16 C41 119.39(15)
C17 C16 C15 121.22(15)
C17 C16 C41 119.39(15)
N4 C17 C16 125.45(15)
N4 C17 C18 110.65(15)
C16 C17 C18 123.78(16)
C17 C18 H18 126.6
C19 C18 C17 106.85(16)
C19 C18 H18 126.6
C18 C19 H19 126.5
C18 C19 C20 107.00(16)
C20 C19 H19 126.5
N4 C20 C1 125.48(16)
N4 C20 C19 110.92(15)
C1 C20 C19 123.54(16)
N5 C21 C26 119.02(17)
C22 C21 N5 122.22(16)
C22 C21 C26 118.69(17)
C21 C22 H22 119.8
C21 C22 C23 120.31(17)
C23 C22 H22 119.8
C22 C23 H23 119.5
C24 C23 C22 121.01(19)
C24 C23 H23 119.5
O C24 C23 116.06(18)
O C24 C25 125.47(18)
C23 C24 C25 118.47(18)
C24 C25 H25 119.4
C26 C25 C24 121.28(18)
C26 C25 H25 119.4
C21 C26 H26 119.9
C25 C26 C21 120.19(18)
C25 C26 H26 119.9
O C27 H27A 109.5
O C27 H27B 109.5
O C27 H27C 109.5
H27A C27 H27B 109.5
H27A C27 H27C 109.5
H27B C27 H27C 109.5
C29 C28 C6 121.22(15)
C33 C28 C6 120.77(15)
C33 C28 C29 118.01(16)
C28 C29 H29 119.5
C30 C29 C28 120.98(16)
C30 C29 H29 119.5
C29 C30 H30 119.5
C29 C30 C31 120.95(17)
C31 C30 H30 119.5
C30 C31 C34 121.53(18)
C32 C31 C30 117.96(16)
C32 C31 C34 120.46(18)
C31 C32 H32 119.2
C31 C32 C33 121.60(17)
C33 C32 H32 119.2
C28 C33 H33 119.8
C32 C33 C28 120.48(17)
C32 C33 H33 119.8
C31 C34 H34A 109.5
C31 C34 H34B 109.5
C31 C34 H34C 109.5
H34A C34 H34B 109.5
H34A C34 H34C 109.5
H34B C34 H34C 109.5
C36 C35 C11 121.37(19)
C36 C35 C40 119.64(19)
C40 C35 C11 118.97(18)
C35 C36 H36 119.9
C35 C36 C37 120.2(2)
C37 C36 H36 119.9
C36 C37 H37 119.5
C38 C37 C36 121.0(2)
C38 C37 H37 119.5
C37 C38 H38 120.5
C37 C38 C39 119.0(2)
C39 C38 H38 120.5
C38 C39 H39 119.6
C38 C39 C40 120.7(3)
C40 C39 H39 119.6
C35 C40 H40 120.3
C39 C40 C35 119.4(2)
C39 C40 H40 120.3
C42 C41 C16 121.33(15)
C46 C41 C16 120.83(15)
C46 C41 C42 117.85(16)
C41 C42 H42 119.6
C43 C42 C41 120.81(16)
C43 C42 H42 119.6
C42 C43 H43 119.4
C42 C43 C44 121.13(17)
C44 C43 H43 119.4
C43 C44 C47 121.47(17)
C45 C44 C43 117.93(16)
C45 C44 C47 120.59(17)
C44 C45 H45 119.3
C46 C45 C44 121.45(17)
C46 C45 H45 119.3
C41 C46 H46 119.6
C45 C46 C41 120.82(16)
C45 C46 H46 119.6
C44 C47 H47A 109.5
C44 C47 H47B 109.5
C44 C47 H47C 109.5
H47A C47 H47B 109.5
H47A C47 H47C 109.5
H47B C47 H47C 109.5
C49 C48 C53 120.0
C49 C48 C54 120.9(6)
C53 C48 C54 119.0(6)
C48 C49 H49 120.0
C48 C49 C50 120.0
C50 C49 H49 120.0
C49 C50 H50 120.0
C49 C50 C51 120.0
C51 C50 H50 120.0
C50 C51 H51 120.0
C52 C51 C50 120.0
C52 C51 H51 120.0
C51 C52 H52 120.0
C51 C52 C53 120.0
C53 C52 H52 120.0
C48 C53 H53 120.0
C52 C53 C48 120.0
C52 C53 H53 120.0

loop_
_geom_bond_atom_site_label_1
_geom_bond_atom_site_label_2
_geom_bond_distance
Ni N1 1.9531(14)
Ni N2 1.9563(14)
Ni N3 1.9507(14)
Ni N4 1.9491(14)
O C24 1.378(2)
O C27 1.420(3)
N1 C2 1.380(2)
N1 C5 1.384(2)
N2 C7 1.385(2)
N2 C10 1.388(2)
N3 C12 1.385(2)
N3 C15 1.383(2)
N4 C17 1.384(2)
N4 C20 1.380(2)
N5 H5 0.9605
N5 C1 1.427(2)
N5 C21 1.399(2)
C1 C2 1.376(2)
C1 C20 1.386(3)
C2 C3 1.433(2)
C3 H3 0.9300
C3 C4 1.348(2)
C4 H4 0.9300
C4 C5 1.437(2)
C5 C6 1.391(2)
C6 C7 1.391(2)
C6 C28 1.492(2)
C7 C8 1.435(2)
C8 H8 0.9300
C8 C9 1.353(3)
C9 H9 0.9300
C9 C10 1.429(2)
C10 C11 1.385(2)
C11 C12 1.388(2)
C11 C35 1.508(2)
C12 C13 1.434(2)
C13 H13 0.9300
C13 C14 1.351(3)
C14 H14 0.9300
C14 C15 1.432(2)
C15 C16 1.396(2)
C16 C17 1.388(2)
C16 C41 1.490(2)
C17 C18 1.437(2)
C18 H18 0.9300
C18 C19 1.348(3)
C19 H19 0.9300
C19 C20 1.433(2)
C21 C22 1.389(3)
C21 C26 1.405(3)
C22 H22 0.9300
C22 C23 1.391(3)
C23 H23 0.9300
C23 C24 1.385(3)
C24 C25 1.391(3)
C25 H25 0.9300
C25 C26 1.376(3)
C26 H26 0.9300
C27 H27A 0.9600
C27 H27B 0.9600
C27 H27C 0.9600
C28 C29 1.398(2)
C28 C33 1.398(2)
C29 H29 0.9300
C29 C30 1.391(2)
C30 H30 0.9300
C30 C31 1.394(3)
C31 C32 1.389(3)
C31 C34 1.507(3)
C32 H32 0.9300
C32 C33 1.390(2)
C33 H33 0.9300
C34 H34A 0.9600
C34 H34B 0.9600
C34 H34C 0.9600
C35 C36 1.372(3)
C35 C40 1.397(3)
C36 H36 0.9300
C36 C37 1.396(3)
C37 H37 0.9300
C37 C38 1.368(4)
C38 H38 0.9300
C38 C39 1.388(4)
C39 H39 0.9300
C39 C40 1.396(3)
C40 H40 0.9300
C41 C42 1.400(2)
C41 C46 1.398(2)
C42 H42 0.9300
C42 C43 1.390(2)
C43 H43 0.9300
C43 C44 1.394(3)
C44 C45 1.388(3)
C44 C47 1.503(2)
C45 H45 0.9300
C45 C46 1.388(2)
C46 H46 0.9300
C47 H47A 0.9600
C47 H47B 0.9600
C47 H47C 0.9600
C48 C49 1.3900
C48 C53 1.3900
C48 C54 1.518(12)
C49 H49 0.9300
C49 C50 1.3900
C50 H50 0.9300
C50 C51 1.3900
C51 H51 0.9300
C51 C52 1.3900
C52 H52 0.9300
C52 C53 1.3900
C53 H53 0.9300
C54 H54A 0.9600
C54 H54B 0.9600
C54 H54C 0.9600

loop_
_geom_torsion_atom_site_label_1
_geom_torsion_atom_site_label_2
_geom_torsion_atom_site_label_3
_geom_torsion_atom_site_label_4
_geom_torsion
Ni N1 C2 C1 -8.4(2)
Ni N1 C2 C3 174.92(11)
Ni N1 C5 C4 -174.71(11)
Ni N1 C5 C6 8.2(2)
Ni N2 C7 C6 10.4(2)
Ni N2 C7 C8 -170.76(12)
Ni N2 C10 C9 171.13(12)
Ni N2 C10 C11 -10.2(3)
Ni N3 C12 C11 -9.1(3)
Ni N3 C12 C13 173.98(12)
Ni N3 C15 C14 -172.78(12)
Ni N3 C15 C16 12.7(2)
Ni N4 C17 C16 12.6(2)
Ni N4 C17 C18 -171.14(12)
Ni N4 C20 C1 -10.7(3)
Ni N4 C20 C19 172.01(12)
O C24 C25 C26 179.4(2)
N1 Ni N2 C7 -4.82(14)
N1 Ni N2 C10 -175.91(15)
N1 Ni N3 C12 -89.7(13)
N1 Ni N3 C15 86.1(13)
N1 Ni N4 C17 177.47(14)
N1 Ni N4 C20 2.46(15)
N1 C2 C3 C4 0.4(2)
N1 C5 C6 C7 -3.2(3)
N1 C5 C6 C28 175.41(15)
N2 Ni N1 C2 -178.64(14)
N2 Ni N1 C5 -3.84(14)
N2 Ni N3 C12 2.38(15)
N2 Ni N3 C15 178.24(14)
N2 Ni N4 C17 85.6(7)
N2 Ni N4 C20 -89.4(7)
N2 C7 C8 C9 -1.5(2)
N2 C10 C11 C12 3.1(3)
N2 C10 C11 C35 179.47(17)
N3 Ni N1 C2 -86.5(13)
N3 Ni N1 C5 88.3(13)
N3 Ni N2 C7 177.61(14)
N3 Ni N2 C10 6.52(15)
N3 Ni N4 C17 -4.96(14)
N3 Ni N4 C20 -179.97(15)
N3 C12 C13 C14 0.5(2)
N3 C15 C16 C17 -5.1(3)
N3 C15 C16 C41 174.31(15)
N4 Ni N1 C2 6.41(14)
N4 Ni N1 C5 -178.79(14)
N4 Ni N2 C7 87.1(7)
N4 Ni N2 C10 -84.0(7)
N4 Ni N3 C12 177.33(15)
N4 Ni N3 C15 -6.81(14)
N4 C17 C18 C19 -3.9(2)
N5 C1 C2 N1 176.99(15)
N5 C1 C2 C3 -6.7(3)
N5 C1 C20 N4 -167.03(16)
N5 C1 C20 C19 9.9(3)
N5 C21 C22 C23 -175.37(18)
N5 C21 C26 C25 174.47(19)
C1 N5 C21 C22 -23.5(3)
C1 N5 C21 C26 159.62(18)
C1 C2 C3 C4 -176.34(17)
C2 N1 C5 C4 1.02(18)
C2 N1 C5 C6 -176.05(16)
C2 C1 C20 N4 10.3(3)
C2 C1 C20 C19 -172.75(18)
C2 C3 C4 C5 0.21(19)
C3 C4 C5 N1 -0.80(19)
C3 C4 C5 C6 176.35(16)
C4 C5 C6 C7 -179.94(16)
C4 C5 C6 C28 -1.3(2)
C5 N1 C2 C1 175.78(17)
C5 N1 C2 C3 -0.90(18)
C5 C6 C7 N2 -6.3(3)
C5 C6 C7 C8 175.05(16)
C5 C6 C28 C29 120.25(18)
C5 C6 C28 C33 -60.0(2)
C6 C7 C8 C9 177.38(17)
C6 C28 C29 C30 179.00(16)
C6 C28 C33 C32 -179.49(16)
C7 N2 C10 C9 -1.66(19)
C7 N2 C10 C11 177.02(17)
C7 C6 C28 C29 -61.1(2)
C7 C6 C28 C33 118.66(18)
C7 C8 C9 C10 0.4(2)
C8 C9 C10 N2 0.8(2)
C8 C9 C10 C11 -177.92(18)
C9 C10 C11 C12 -178.35(18)
C9 C10 C11 C35 -2.0(3)
C10 N2 C7 C6 -176.93(16)
C10 N2 C7 C8 1.91(19)
C10 C11 C12 N3 6.9(3)
C10 C11 C12 C13 -176.56(18)
C10 C11 C35 C36 78.2(3)
C10 C11 C35 C40 -100.4(2)
C11 C12 C13 C14 -176.51(18)
C11 C35 C36 C37 -177.0(2)
C11 C35 C40 C39 177.4(2)
C12 N3 C15 C14 3.82(18)
C12 N3 C15 C16 -170.74(16)
C12 C11 C35 C36 -105.4(2)
C12 C11 C35 C40 76.1(3)
C12 C13 C14 C15 1.8(2)
C13 C14 C15 N3 -3.7(2)
C13 C14 C15 C16 171.05(17)
C14 C15 C16 C17 -179.00(16)
C14 C15 C16 C41 0.4(2)
C15 N3 C12 C11 174.26(17)
C15 N3 C12 C13 -2.66(19)
C15 C16 C17 N4 -7.7(3)
C15 C16 C17 C18 176.53(17)
C15 C16 C41 C42 121.79(18)
C15 C16 C41 C46 -58.4(2)
C16 C17 C18 C19 172.44(17)
C16 C41 C42 C43 179.70(16)
C16 C41 C46 C45 -179.86(16)
C17 N4 C20 C1 173.33(17)
C17 N4 C20 C19 -3.97(19)
C17 C16 C41 C42 -58.8(2)
C17 C16 C41 C46 121.01(18)
C17 C18 C19 C20 1.3(2)
C18 C19 C20 N4 1.7(2)
C18 C19 C20 C1 -175.64(18)
C20 N4 C17 C16 -171.47(16)
C20 N4 C17 C18 4.75(19)
C20 C1 C2 N1 -0.3(3)
C20 C1 C2 C3 175.98(17)
C21 N5 C1 C2 97.7(2)
C21 N5 C1 C20 -84.9(2)
C21 C22 C23 C24 0.3(3)
C22 C21 C26 C25 -2.5(3)
C22 C23 C24 O 179.47(19)
C22 C23 C24 C25 -1.2(3)
C23 C24 C25 C26 0.2(3)
C24 C25 C26 C21 1.7(3)
C26 C21 C22 C23 1.5(3)
C27 O C24 C23 178.2(2)
C27 O C24 C25 -1.1(3)
C28 C6 C7 N2 175.12(15)
C28 C6 C7 C8 -3.6(3)
C28 C29 C30 C31 0.3(3)
C29 C28 C33 C32 0.3(3)
C29 C30 C31 C32 0.6(3)
C29 C30 C31 C34 -176.90(17)
C30 C31 C32 C33 -1.1(3)
C31 C32 C33 C28 0.7(3)
C33 C28 C29 C30 -0.8(3)
C34 C31 C32 C33 176.43(17)
C35 C11 C12 N3 -169.42(17)
C35 C11 C12 C13 7.1(3)
C35 C36 C37 C38 -0.4(4)
C36 C35 C40 C39 -1.2(4)
C36 C37 C38 C39 -1.2(4)
C37 C38 C39 C40 1.5(5)
C38 C39 C40 C35 -0.3(4)
C40 C35 C36 C37 1.6(4)
C41 C16 C17 N4 172.86(15)
C41 C16 C17 C18 -2.9(3)
C41 C42 C43 C44 -0.1(3)
C42 C41 C46 C45 0.0(3)
C42 C43 C44 C45 0.5(3)
C42 C43 C44 C47 -178.54(18)
C43 C44 C45 C46 -0.7(3)
C44 C45 C46 C41 0.5(3)
C46 C41 C42 C43 -0.1(3)
C47 C44 C45 C46 178.38(18)
C48 C49 C50 C51 0.0
C49 C48 C53 C52 0.0
C49 C50 C51 C52 0.0
C50 C51 C52 C53 0.0
C51 C52 C53 C48 0.0
C53 C48 C49 C50 0.0
C54 C48 C49 C50 -178.1(7)
C54 C48 C53 C52 178.2(7)
